data_2004631
loop_
_publ_author_name
'Fun, H.-K.'
'Yip, B.-C.'
'Lu, Z.-L.'
'Duan, C.-Y.'
'Tian, Y.-P.'
'You, X.-Z.'

_publ_section_title
;(Acetato-<i>O</i>,<i>O</i>')[tris(2-aminoethyl)amine-<i>N</i>,<i>N</i>',<i>N</i>'',<i>N</i>''']nickel(II)
 Perchlorate
;
_journal_issue 3
_journal_name_full 'Acta Crystallographica Section C'
_journal_page_first 509
_journal_page_last 512
_journal_paper_doi 10.1107/S0108270195010389
_journal_volume 52
_journal_year 1996
_chemical_formula_moiety 'C8 H21 N4 Ni1 O2,(Cl1 O4)'
_chemical_formula_sum 'C8 H21 Cl N4 Ni O6'
_chemical_formula_weight 363.44
_chemical_name_systematic
;
Tris(2-aminoethyl)amine nickel(II) acetate perchlorate
;
_space_group_IT_number 19
_symmetry_cell_setting orthorhombic
_symmetry_space_group_name_Hall 'P 2ac 2ab'
_symmetry_space_group_name_H-M 'P 21 21 21'
_audit_creation_method SHELXL
_cell_angle_alpha 90.
_cell_angle_beta 90.
_cell_angle_gamma 90.
_cell_formula_units_Z 8
_cell_length_a 13.078(2)
_cell_length_b 14.721(2)
_cell_length_c 15.4370(10)
_cell_measurement_reflns_used 45
_cell_measurement_temperature 293(2)
_cell_measurement_theta_max 12.5
_cell_measurement_theta_min 5
_cell_volume 2972.0(6)
_computing_cell_refinement XSCANS
_computing_data_collection 'XSCANS (Siemens, 1994)'
_computing_data_reduction XSCANS
_computing_molecular_graphics 'SHELXTL/PC (Sheldrick, 1990b)'
_computing_publication_material SHELXL93
_computing_structure_refinement 'SHELXL93 (Sheldrick, 1993)'
_computing_structure_solution 'SHELXS86 (Sheldrick, 1990a)'
_diffrn_ambient_temperature 293(2)
_diffrn_measurement_device 'Siemens P4 four-circle'
_diffrn_measurement_method \q-2\q
_diffrn_radiation_monochromator graphite
_diffrn_radiation_source 'fine-focus sealed tube'
_diffrn_radiation_type MoK\a
_diffrn_radiation_wavelength 0.71073
_diffrn_reflns_av_R_equivalents 0.0158
_diffrn_reflns_av_sigmaI/netI 0.0250
_diffrn_reflns_limit_h_max 16
_diffrn_reflns_limit_h_min -1
_diffrn_reflns_limit_k_max 19
_diffrn_reflns_limit_k_min -1
_diffrn_reflns_limit_l_max 20
_diffrn_reflns_limit_l_min -1
_diffrn_reflns_number 4720
_diffrn_reflns_theta_max 27.49
_diffrn_reflns_theta_min 1.91
_diffrn_standards_decay_% none
_diffrn_standards_interval_count 97
_diffrn_standards_number 3
_exptl_absorpt_coefficient_mu 1.515
_exptl_absorpt_correction_T_max 0.711
_exptl_absorpt_correction_T_min 0.653
_exptl_absorpt_correction_type 'empirical (SHELXTL/PC; Sheldrick, 1990b)'
_exptl_crystal_colour Purple
_exptl_crystal_density_diffrn 1.625
_exptl_crystal_description Prismatic
_exptl_crystal_F_000 1520
_exptl_crystal_size_max 0.7
_exptl_crystal_size_mid 0.6
_exptl_crystal_size_min 0.5
_refine_diff_density_max 0.551
_refine_diff_density_min -0.448
_refine_ls_abs_structure_details 'Flack (1983) parameter = -0.02(2)'
_refine_ls_abs_structure_Flack -0.02(2)
_refine_ls_extinction_coef 0.0072(6)
_refine_ls_extinction_method 'SHELXTL/PC (Sheldrick, 1990b)'
_refine_ls_goodness_of_fit_all 1.045
_refine_ls_goodness_of_fit_obs 1.061
_refine_ls_hydrogen_treatment noref
_refine_ls_matrix_type full
_refine_ls_number_parameters 362
_refine_ls_number_reflns 4501
_refine_ls_number_restraints 0
_refine_ls_restrained_S_all 1.045
_refine_ls_restrained_S_obs 1.061
_refine_ls_R_factor_all 0.0394
_refine_ls_R_factor_obs 0.0375
_refine_ls_shift/esd_max 0.001
_refine_ls_shift/esd_mean 0.000
_refine_ls_structure_factor_coef Fsqd
_refine_ls_weighting_scheme
;
calc w = 1/[\s^2^(F~o~^2^) + (0.0673P)^2^ + 1.5525P]
where P = (F~o~^2^ + 2F~c~^2^)/3
;
_refine_ls_wR_factor_all 0.1078
_refine_ls_wR_factor_obs 0.1064
_reflns_number_observed 4270
_reflns_number_total 4501
_reflns_observed_criterion >2sigma(I)
_cod_data_source_file kh1049.cif
_cod_data_source_block LG18
_cod_depositor_comments
;
The following automatic conversions were performed:

'_geom_bond_publ_flag' value 'Yes' changed to 'yes' according to
/home/saulius/struct/CIF-dictionaries/cif_core.dic dictionary named
'cif_core.dic' version 2.4.1 from 2010-06-29 (36
times).

'_geom_angle_publ_flag' value 'Yes' changed to 'yes'
according to /home/saulius/struct/CIF-dictionaries/cif_core.dic
dictionary named 'cif_core.dic' version 2.4.1 from 2010-06-29 (66
times).

Automatic conversion script
Id: cif_fix_values 1715 2011-07-08 13:25:40Z adriana 
;
_cod_original_formula_sum 'C8 H21 Cl1 N4 Ni1 O6'
_cod_database_code 2004631

loop_
_symmetry_equiv_pos_as_xyz
'x, y, z'
'-x+1/2, -y, z+1/2'
'-x, y+1/2, -z+1/2'
'x+1/2, -y+1/2, -z'

loop_
_atom_site_aniso_label
_atom_site_aniso_U_11
_atom_site_aniso_U_22
_atom_site_aniso_U_33
_atom_site_aniso_U_12
_atom_site_aniso_U_13
_atom_site_aniso_U_23
NiA 0.0319(2) 0.0388(2) 0.0311(2) 0.0021(2) -0.0002(2) 0.0031(2)
N1A 0.0329(15) 0.057(2) 0.047(2) 0.001(2) -0.0034(15) 0.001(2)
N2A 0.060(2) 0.044(2) 0.053(2) -0.002(2) 0.015(2) -0.004(2)
N3A 0.067(3) 0.044(2) 0.042(2) 0.002(2) -0.003(2) 0.002(2)
N4A 0.040(2) 0.050(2) 0.038(2) 0.006(2) -0.0016(14) 0.0095(15)
C1A 0.056(3) 0.076(3) 0.073(3) -0.008(3) -0.019(3) -0.012(3)
C2A 0.074(4) 0.087(4) 0.069(3) -0.029(3) 0.009(3) -0.029(3)
C3A 0.048(2) 0.079(3) 0.058(3) 0.023(3) -0.005(2) 0.006(3)
C4A 0.067(3) 0.060(3) 0.072(3) 0.021(3) -0.001(3) -0.005(3)
C5A 0.044(2) 0.082(4) 0.066(3) 0.005(3) 0.014(2) 0.018(3)
C6A 0.061(3) 0.067(3) 0.055(3) -0.002(3) 0.000(2) 0.024(3)
C7A 0.040(2) 0.053(2) 0.040(2) -0.004(2) 0.004(2) 0.003(2)
C8A 0.059(3) 0.090(4) 0.060(3) -0.025(3) 0.017(3) 0.008(3)
O1A 0.046(2) 0.050(2) 0.0397(14) -0.0028(14) -0.0042(13) 0.0085(13)
O2A 0.0381(15) 0.067(2) 0.044(2) -0.0011(15) -0.0016(13) 0.0087(15)
NiB 0.0327(2) 0.0395(2) 0.0355(2) 0.0023(2) 0.0003(2) 0.0076(2)
N1B 0.035(2) 0.074(3) 0.062(2) -0.002(2) 0.002(2) 0.002(2)
N2B 0.082(3) 0.057(2) 0.046(2) -0.008(2) 0.006(2) -0.004(2)
N4B 0.055(2) 0.053(2) 0.117(4) -0.005(2) -0.008(3) 0.037(3)
N3B 0.068(3) 0.069(2) 0.034(2) -0.004(2) -0.004(2) 0.005(2)
C1B 0.056(3) 0.145(7) 0.103(5) 0.044(4) -0.037(4) -0.052(5)
C2B 0.092(5) 0.246(13) 0.052(3) -0.083(7) -0.018(3) 0.031(6)
C5B 0.076(4) 0.082(4) 0.146(8) -0.025(4) 0.034(5) 0.004(5)
C6B 0.075(4) 0.061(3) 0.209(10) -0.010(3) 0.012(6) 0.047(5)
C3B 0.049(3) 0.089(4) 0.062(3) 0.021(3) 0.015(3) 0.001(3)
C4B 0.073(4) 0.111(5) 0.048(3) 0.014(4) 0.017(3) -0.003(3)
C7B 0.041(2) 0.037(2) 0.039(2) -0.003(2) 0.002(2) -0.002(2)
C8B 0.060(3) 0.056(3) 0.079(4) -0.023(3) -0.001(3) 0.013(3)
O2B 0.0377(14) 0.0439(15) 0.062(2) 0.0047(13) -0.0027(14) 0.0098(14)
O1B 0.0426(15) 0.0444(14) 0.0451(14) 0.0087(14) 0.0029(13) 0.0032(13)
Cl1 0.0541(6) 0.0500(5) 0.0366(4) 0.0008(5) 0.0010(4) -0.0017(4)
O11 0.174(7) 0.181(7) 0.172(7) 0.122(6) -0.042(6) -0.099(6)
O12 0.084(3) 0.080(3) 0.052(2) -0.012(2) -0.003(2) -0.020(2)
O13 0.157(5) 0.111(4) 0.066(3) -0.052(4) -0.029(3) 0.031(3)
O14 0.123(5) 0.167(6) 0.075(3) -0.082(5) 0.018(3) -0.026(4)
Cl2 0.0580(7) 0.0675(8) 0.0618(7) -0.0145(6) 0.0045(6) 0.0059(6)
O21 0.54(3) 0.116(6) 0.179(8) -0.127(10) -0.068(12) -0.036(6)
O22 0.111(5) 0.146(6) 0.205(9) 0.054(5) 0.011(6) 0.064(6)
O23 0.110(4) 0.139(5) 0.081(3) 0.006(4) 0.003(3) 0.040(3)
O24 0.072(3) 0.238(9) 0.133(5) -0.013(5) 0.030(4) 0.054(6)

loop_
_atom_site_label
_atom_site_occupancy
_atom_site_fract_x
_atom_site_fract_y
_atom_site_fract_z
_atom_site_U_iso_or_equiv
_atom_site_thermal_displace_type
_atom_site_calc_flag
_atom_site_refinement_flags
_atom_site_type_symbol
NiA 1 0.11239(4) 0.01904(3) 0.61183(3) 0.03396(13) Uani d . Ni
N1A 1 -0.0444(3) 0.0005(3) 0.6216(2) 0.0457(8) Uani d . N
N2A 1 0.1065(3) -0.1056(3) 0.5468(3) 0.0527(9) Uani d . N
H2NA 1 0.1414(3) -0.1476(3) 0.5772(3) 0.080 Uiso d R H
H2NB 1 0.1364(3) -0.1000(3) 0.4945(3) 0.080 Uiso d R H
N3A 1 0.0809(3) 0.1523(3) 0.6481(2) 0.0509(9) Uani d . N
H3NA 1 0.0979(3) 0.1903(3) 0.6048(2) 0.080 Uiso d R H
H3NB 1 0.1183(3) 0.1672(3) 0.6950(2) 0.080 Uiso d R H
N4A 1 0.1169(3) -0.0398(2) 0.7333(2) 0.0426(7) Uani d . N
H4NA 1 0.1225(3) 0.0033(2) 0.7744(2) 0.080 Uiso d R H
H4NB 1 0.1709(3) -0.0775(2) 0.7376(2) 0.080 Uiso d R H
C1A 1 -0.0721(5) -0.0575(4) 0.5482(4) 0.0686(15) Uani d . C
H1AA 1 -0.0739(5) -0.0215(4) 0.4964(4) 0.080 Uiso d R H
H1AB 1 -0.1394(5) -0.0818(4) 0.5573(4) 0.080 Uiso d R H
C2A 1 0.0011(5) -0.1340(5) 0.5351(4) 0.077(2) Uani d . C
H2AA 1 -0.0137(5) -0.1811(5) 0.5763(4) 0.080 Uiso d R H
H2AB 1 -0.0073(5) -0.1589(5) 0.4781(4) 0.080 Uiso d R H
C3A 1 -0.0875(4) 0.0945(4) 0.6150(4) 0.0613(13) Uani d . C
H3AA 1 -0.1573(4) 0.0938(4) 0.6342(4) 0.080 Uiso d R H
H3AB 1 -0.0869(4) 0.1133(4) 0.5554(4) 0.080 Uiso d R H
C4A 1 -0.0290(4) 0.1617(4) 0.6673(4) 0.0663(14) Uani d . C
H4AA 1 -0.0516(4) 0.2222(4) 0.6543(4) 0.080 Uiso d R H
H4AB 1 -0.0404(4) 0.1506(4) 0.7278(4) 0.080 Uiso d R H
C5A 1 -0.0670(4) -0.0396(5) 0.7071(4) 0.0638(14) Uani d . C
H5AA 1 -0.1243(4) -0.0800(5) 0.7018(4) 0.080 Uiso d R H
H5AB 1 -0.0858(4) 0.0079(5) 0.7465(4) 0.080 Uiso d R H
C6A 1 0.0207(4) -0.0903(4) 0.7441(4) 0.0614(13) Uani d . C
H6AA 1 0.0090(4) -0.1015(4) 0.8046(4) 0.080 Uiso d R H
H6AB 1 0.0264(4) -0.1480(4) 0.7155(4) 0.080 Uiso d R H
C7A 1 0.2421(3) 0.0790(3) 0.5086(3) 0.0442(9) Uani d . C
C8A 1 0.3251(4) 0.1162(5) 0.4518(4) 0.069(2) Uani d . C
H8AA 1 0.2957(4) 0.1372(5) 0.3984(4) 0.080 Uiso d R H
H8AB 1 0.3585(4) 0.1659(5) 0.4805(4) 0.080 Uiso d R H
H8AC 1 0.3741(4) 0.0693(5) 0.4399(4) 0.080 Uiso d R H
O1A 1 0.1502(2) 0.0777(2) 0.4826(2) 0.0453(7) Uani d . O
O2A 1 0.2648(2) 0.0478(2) 0.5826(2) 0.0496(7) Uani d . O
NiB 1 0.09592(4) 0.14815(3) 1.22076(3) 0.03588(14) Uani d . Ni
N1B 1 -0.0592(3) 0.1229(3) 1.2303(3) 0.0571(10) Uani d . N
N2B 1 0.0752(4) 0.1095(3) 1.0926(3) 0.0619(11) Uani d . N
H2NC 1 0.1082(4) 0.0570(3) 1.0824(3) 0.080 Uiso d R H
H2ND 1 0.1012(4) 0.1523(3) 1.0572(3) 0.080 Uiso d R H
N3B 1 0.0767(4) 0.2077(3) 1.3429(2) 0.0568(10) Uani d . N
H3NC 1 0.1014(4) 0.2648(3) 1.3422(2) 0.080 Uiso d R H
H3ND 1 0.1116(4) 0.1758(3) 1.3828(2) 0.080 Uiso d R H
N4B 1 0.1118(4) 0.0160(3) 1.2639(4) 0.075(2) Uani d . N
H4NC 1 0.1370(4) 0.0157(3) 1.3181(4) 0.080 Uiso d R H
H4ND 1 0.1553(4) -0.0146(3) 1.2294(4) 0.080 Uiso d R H
C1B 1 -0.0961(5) 0.1335(6) 1.1390(5) 0.101(3) Uani d . C
H1BA 1 -0.1072(5) 0.1969(6) 1.1277(5) 0.080 Uiso d R H
H1BB 1 -0.1607(5) 0.1031(6) 1.1333(5) 0.080 Uiso d R H
C2B 1 -0.0281(6) 0.0994(9) 1.0754(4) 0.130(5) Uani d . C
H2BA 1 -0.0417(6) 0.0357(9) 1.0686(4) 0.080 Uiso d R H
H2BB 1 -0.0435(6) 0.1282(9) 1.0212(4) 0.080 Uiso d R H
C3B 1 -0.0980(4) 0.1979(4) 1.2875(4) 0.0666(14) Uani d . C
H3BA 1 -0.1665(4) 0.1844(4) 1.3058(4) 0.080 Uiso d R H
H3BB 1 -0.0996(4) 0.2537(4) 1.2553(4) 0.080 Uiso d R H
C4B 1 -0.0316(5) 0.2084(6) 1.3650(4) 0.078(2) Uani d . C
H4BA 1 -0.0474(5) 0.2650(6) 1.3929(4) 0.080 Uiso d R H
H4BB 1 -0.0456(5) 0.1604(6) 1.4053(4) 0.080 Uiso d R H
C5B 1 -0.0723(6) 0.0314(5) 1.2656(7) 0.101(3) Uani d . C
H5BA 1 -0.1267(6) 0.0023(5) 1.2345(7) 0.080 Uiso d R H
H5BB 1 -0.0936(6) 0.0368(5) 1.3248(7) 0.080 Uiso d R H
C6B 1 0.0131(5) -0.0259(5) 1.2621(8) 0.115(3) Uani d . C
H6BA 1 0.0089(5) -0.0667(5) 1.3104(8) 0.080 Uiso d R H
H6BB 1 0.0086(5) -0.0619(5) 1.2104(8) 0.080 Uiso d R H
C7B 1 0.2082(3) 0.2735(3) 1.1693(3) 0.0387(8) Uani d . C
C8B 1 0.2801(4) 0.3442(4) 1.1338(4) 0.0650(14) Uani d . C
H8BA 1 0.2421(4) 0.3968(4) 1.1160(4) 0.080 Uiso d R H
H8BB 1 0.3285(4) 0.3612(4) 1.1777(4) 0.080 Uiso d R H
H8BC 1 0.3158(4) 0.3194(4) 1.0849(4) 0.080 Uiso d R H
O1B 1 0.1142(2) 0.2862(2) 1.1711(2) 0.0440(6) Uani d . O
O2B 1 0.2455(2) 0.1980(2) 1.1966(2) 0.0477(7) Uani d . O
Cl1 1 0.18410(9) 0.17474(7) 0.87741(7) 0.0469(2) Uani d . Cl
O11 1 0.2644(6) 0.1162(6) 0.8632(5) 0.176(4) Uani d . O
O12 1 0.2012(4) 0.2202(3) 0.9567(3) 0.0719(11) Uani d . O
O13 1 0.1797(5) 0.2395(4) 0.8112(3) 0.111(2) Uani d . O
O14 1 0.0899(5) 0.1291(5) 0.8763(3) 0.121(2) Uani d . O
Cl2 1 0.16277(11) 0.37571(10) 0.51916(9) 0.0625(3) Uani d . Cl
O21 1 0.1974(14) 0.4453(6) 0.5583(7) 0.278(8) Uani d . O
O22 1 0.2344(6) 0.3018(5) 0.5303(6) 0.154(3) Uani d . O
O23 1 0.1576(5) 0.3943(5) 0.4288(3) 0.110(2) Uani d . O
O24 1 0.0743(4) 0.3369(7) 0.5472(5) 0.148(3) Uani d . O

loop_
_atom_type_symbol
_atom_type_description
_atom_type_scat_dispersion_real
_atom_type_scat_dispersion_imag
_atom_type_scat_source
C C 0.0033 0.0016 'International Tables Vol C Tables 4.2.6.8 and 6.1.1.4'
H H 0.0000 0.0000 'International Tables Vol C Tables 4.2.6.8 and 6.1.1.4'
N N 0.0061 0.0033 'International Tables Vol C Tables 4.2.6.8 and 6.1.1.4'
O O 0.0106 0.0060 'International Tables Vol C Tables 4.2.6.8 and 6.1.1.4'
Cl Cl 0.1484 0.1585 'International Tables Vol C Tables 4.2.6.8 and 6.1.1.4'
Ni Ni 0.3393 1.1124 'International Tables Vol C Tables 4.2.6.8 and 6.1.1.4'

loop_
_geom_angle_atom_site_label_1
_geom_angle_atom_site_label_2
_geom_angle_atom_site_label_3
_geom_angle
_geom_angle_publ_flag
N4A NiA N1A 84.68(15) yes
N4A NiA N3A 99.00(15) yes
N1A NiA N3A 84.8(2) yes
N4A NiA O2A 104.70(13) yes
N1A NiA O2A 170.61(14) yes
N3A NiA O2A 93.2(2) yes
N4A NiA N2A 94.0(2) yes
N1A NiA N2A 83.3(2) yes
N3A NiA N2A 161.5(2) yes
O2A NiA N2A 96.2(2) yes
N4A NiA O1A 165.45(13) yes
N1A NiA O1A 109.62(14) yes
N3A NiA O1A 85.38(14) yes
O2A NiA O1A 61.04(11) yes
N2A NiA O1A 85.32(14) yes
C1A N1A C5A 114.2(4) yes
C1A N1A C3A 113.1(4) yes
C5A N1A C3A 110.8(4) yes
C1A N1A NiA 105.4(3) yes
C5A N1A NiA 108.4(3) yes
C3A N1A NiA 104.2(3) yes
C2A N2A NiA 110.3(3) yes
C4A N3A NiA 109.6(3) yes
C6A N4A NiA 106.9(3) yes
N1A C1A C2A 112.7(5) yes
N2A C2A C1A 112.0(5) yes
C4A C3A N1A 112.5(4) yes
N3A C4A C3A 109.3(4) yes
N1A C5A C6A 113.0(4) yes
N4A C6A C5A 111.3(4) yes
O2A C7A O1A 120.2(4) yes
O2A C7A C8A 119.4(4) yes
O1A C7A C8A 120.5(4) yes
N4B NiB N1B 84.7(2) yes
N4B NiB N2B 93.6(2) yes
N1B NiB N2B 83.7(2) yes
N4B NiB N3B 96.7(2) yes
N1B NiB N3B 83.9(2) yes
N2B NiB N3B 163.1(2) yes
N4B NiB O2B 106.8(2) yes
N1B NiB O2B 168.2(2) yes
N2B NiB O2B 92.7(2) yes
N3B NiB O2B 97.1(2) yes
N4B NiB O1B 167.8(2) yes
N1B NiB O1B 107.4(2) yes
N2B NiB O1B 86.2(2) yes
N3B NiB O1B 86.54(15) yes
O2B NiB O1B 61.04(11) yes
C5B N1B C1B 114.1(7) yes
C5B N1B C3B 114.8(5) yes
C1B N1B C3B 111.6(5) yes
C5B N1B NiB 107.8(4) yes
C1B N1B NiB 103.3(4) yes
C3B N1B NiB 104.0(3) yes
C2B N2B NiB 109.8(4) yes
C6B N4B NiB 108.0(4) yes
C4B N3B NiB 109.3(4) yes
C2B C1B N1B 114.4(5) yes
N2B C2B C1B 116.2(7) yes
C6B C5B N1B 116.6(6) yes
C5B C6B N4B 117.3(6) yes
C4B C3B N1B 110.6(5) yes
N3B C4B C3B 112.3(4) yes
O1B C7B O2B 119.9(4) yes
O1B C7B C8B 121.4(4) yes
O2B C7B C8B 118.7(4) yes
O11 Cl1 O13 110.0(5) no
O11 Cl1 O14 111.6(5) no
O13 Cl1 O14 106.3(4) no
O11 Cl1 O12 108.3(4) no
O13 Cl1 O12 108.5(3) no
O14 Cl1 O12 112.1(3) no
O21 Cl2 O24 119.3(8) no
O21 Cl2 O23 109.1(6) no
O24 Cl2 O23 110.6(4) no
O21 Cl2 O22 108.6(8) no
O24 Cl2 O22 101.4(5) no
O23 Cl2 O22 107.0(5) no

loop_
_geom_bond_atom_site_label_1
_geom_bond_atom_site_label_2
_geom_bond_distance
_geom_bond_publ_flag
NiA N4A 2.066(3) yes
NiA N1A 2.074(3) yes
NiA N3A 2.082(4) yes
NiA O2A 2.087(3) yes
NiA N2A 2.093(4) yes
NiA O1A 2.229(3) yes
N1A C1A 1.464(7) yes
N1A C5A 1.476(6) yes
N1A C3A 1.498(6) yes
N2A C2A 1.452(7) yes
N3A C4A 1.474(7) yes
N4A C6A 1.471(6) yes
C1A C2A 1.493(9) yes
C3A C4A 1.489(8) yes
C5A C6A 1.483(7) yes
C7A O2A 1.266(5) yes
C7A O1A 1.267(6) yes
C7A C8A 1.499(6) yes
NiB N1B 2.068(4) yes
NiB N2B 2.076(4) yes
NiB N3B 2.094(4) yes
NiB N4B 2.066(4) yes
NiB O1B 2.185(3) yes
NiB O2B 2.122(3) yes
N1B C1B 1.499(8) yes
N1B C3B 1.501(7) yes
N1B C5B 1.462(9) yes
N2B C2B 1.385(9) yes
N3B C4B 1.457(8) yes
N4B C6B 1.431(8) yes
C1B C2B 1.416(11) yes
C3B C4B 1.486(9) yes
C5B C6B 1.400(10) yes
C7B O1B 1.243(5) yes
C7B O2B 1.285(5) yes
C7B C8B 1.506(6) yes
Cl1 O11 1.377(6) no
Cl1 O13 1.399(5) no
Cl1 O14 1.403(6) no
Cl1 O12 1.413(4) no
Cl2 O21 1.273(8) no
Cl2 O24 1.362(6) no
Cl2 O23 1.423(5) no
Cl2 O22 1.446(7) no
